data_4069257
loop_
_publ_author_name
'Ho, Chien-Chang'
'Chatterjee, Sandipan'
'Wu, Tzu-Liang'
'Chan, Kai-Ting'
'Chang, Yu-Wei'
'Hsiao, Tsun-Hung'
'Lee, Hon Man'

_publ_section_title
;
 Direct Arylation Mediated by Palladium Complexes with Rigid
 Phosphine-Functionalized N-Heterocyclic Carbenes
;
_journal_issue 9
_journal_name_full Organometallics
_journal_page_first 2837
_journal_paper_doi 10.1021/om900112y
_journal_volume 28
_journal_year 2009
_chemical_formula_moiety 'C23 H21 I2 N2 P Pd'
_chemical_formula_sum 'C23 H21 I2 N2 P Pd'
_chemical_formula_weight 716.59
_space_group_IT_number 14
_symmetry_cell_setting monoclinic
_symmetry_Int_Tables_number 14
_symmetry_space_group_name_Hall '-P 2ybc'
_symmetry_space_group_name_H-M 'P 1 21/c 1'
_atom_sites_solution_hydrogens geom
_atom_sites_solution_primary direct
_atom_sites_solution_secondary difmap
_audit_creation_method SHELXL-97
_cell_angle_alpha 90.00
_cell_angle_beta 97.8700(10)
_cell_angle_gamma 90.00
_cell_formula_units_Z 4
_cell_length_a 10.7155(6)
_cell_length_b 13.1275(7)
_cell_length_c 16.9624(9)
_cell_measurement_reflns_used 7778
_cell_measurement_temperature 150(2)
_cell_measurement_theta_max 28.4
_cell_measurement_theta_min 2.4
_cell_volume 2363.6(2)
_computing_cell_refinement 'SAINT v6.280a (Bruker, 2004)'
_computing_data_collection 'APEX2 v1.0-22 (Bruker, 2004)'
_computing_data_reduction 'SAINT v6.280a (Bruker, 2004)'
_computing_molecular_graphics 'SHELXTL 5.1'
_computing_publication_material 'SHELXTL 5.1'
_computing_structure_refinement 'SHELXTL 5.1'
_computing_structure_solution 'SHELXTL 5.1 (Sheldrick, 1998)'
_diffrn_ambient_temperature 150(2)
_diffrn_measured_fraction_theta_full 0.999
_diffrn_measured_fraction_theta_max 0.999
_diffrn_measurement_device_type 'Bruker SMART APEX II'
_diffrn_measurement_method \w
_diffrn_radiation_monochromator graphite
_diffrn_radiation_probe x-ray
_diffrn_radiation_type MoK\a
_diffrn_radiation_wavelength 0.71073
_diffrn_reflns_av_R_equivalents 0.0368
_diffrn_reflns_av_sigmaI/netI 0.0310
_diffrn_reflns_limit_h_max 14
_diffrn_reflns_limit_h_min -14
_diffrn_reflns_limit_k_max 17
_diffrn_reflns_limit_k_min -17
_diffrn_reflns_limit_l_max 22
_diffrn_reflns_limit_l_min -22
_diffrn_reflns_number 27786
_diffrn_reflns_theta_full 28.77
_diffrn_reflns_theta_max 28.77
_diffrn_reflns_theta_min 1.92
_diffrn_source 'fine-focus sealed tube'
_diffrn_standards_decay_% 0
_diffrn_standards_interval_count 0
_diffrn_standards_interval_time 0
_diffrn_standards_number 0
_exptl_absorpt_coefficient_mu 3.477
_exptl_absorpt_correction_T_max 0.6560
_exptl_absorpt_correction_T_min 0.4867
_exptl_absorpt_correction_type multi-scan
_exptl_absorpt_process_details 'SADABS 2.10 (Sheldrick, 2003)'
_exptl_crystal_colour yellow
_exptl_crystal_density_diffrn 2.014
_exptl_crystal_density_method 'not measured'
_exptl_crystal_description prism
_exptl_crystal_F_000 1360
_exptl_crystal_size_max 0.23
_exptl_crystal_size_mid 0.16
_exptl_crystal_size_min 0.12
_refine_diff_density_max 1.313
_refine_diff_density_min -1.277
_refine_diff_density_rms 0.145
_refine_ls_extinction_method none
_refine_ls_goodness_of_fit_ref 1.024
_refine_ls_hydrogen_treatment constr
_refine_ls_matrix_type full
_refine_ls_number_parameters 263
_refine_ls_number_reflns 6142
_refine_ls_number_restraints 0
_refine_ls_restrained_S_all 1.024
_refine_ls_R_factor_all 0.0435
_refine_ls_R_factor_gt 0.0288
_refine_ls_shift/su_max 0.002
_refine_ls_shift/su_mean 0.000
_refine_ls_structure_factor_coef Fsqd
_refine_ls_weighting_details 'calc w=1/[\s^2^(Fo^2^)+(0.0465P)^2^+0.0000P] where P=(Fo^2^+2Fc^2^)/3'
_refine_ls_weighting_scheme calc
_refine_ls_wR_factor_gt 0.0693
_refine_ls_wR_factor_ref 0.0754
_reflns_number_gt 4900
_reflns_number_total 6142
_reflns_threshold_expression I>2\s
_cod_data_source_file om900112y_si_001.cif
_cod_data_source_block 5
_cod_original_sg_symbol_H-M 'P 21/c'
_cod_database_code 4069257

loop_
_symmetry_equiv_pos_as_xyz
'x, y, z'
'-x, y+1/2, -z+1/2'
'-x, -y, -z'
'x, -y-1/2, z-1/2'

loop_
_atom_site_label
_atom_site_type_symbol
_atom_site_fract_x
_atom_site_fract_y
_atom_site_fract_z
_atom_site_U_iso_or_equiv
_atom_site_adp_type
_atom_site_occupancy
_atom_site_symmetry_multiplicity
_atom_site_calc_flag
_atom_site_refinement_flags
C1 C 0.0789(3) 0.8694(2) 0.40909(18) 0.0194(6) Uani 1 1 d .
C2 C 0.1441(3) 0.8162(3) 0.53340(18) 0.0258(7) Uani 1 1 d .
H2 H 0.1624 0.7726 0.5782 0.031 Uiso 1 1 calc R
C3 C 0.1607(3) 0.9174(3) 0.53245(18) 0.0258(7) Uani 1 1 d .
H3 H 0.1946 0.9590 0.5760 0.031 Uiso 1 1 calc R
C4 C 0.0701(3) 0.6819(2) 0.4319(2) 0.0270(7) Uani 1 1 d .
H4A H 0.0130 0.6809 0.3816 0.040 Uiso 1 1 calc R
H4B H 0.0309 0.6458 0.4728 0.040 Uiso 1 1 calc R
H4C H 0.1494 0.6483 0.4247 0.040 Uiso 1 1 calc R
C5 C 0.1366(3) 1.0516(2) 0.42393(19) 0.0235(6) Uani 1 1 d .
H5A H 0.1232 1.1035 0.4643 0.028 Uiso 1 1 calc R
H5B H 0.0738 1.0633 0.3763 0.028 Uiso 1 1 calc R
C6 C 0.2678(3) 1.0626(2) 0.40180(18) 0.0235(6) Uani 1 1 d .
C7 C 0.3492(4) 1.1301(3) 0.4453(2) 0.0352(8) Uani 1 1 d .
H7 H 0.3208 1.1674 0.4874 0.042 Uiso 1 1 calc R
C8 C 0.4710(4) 1.1444(3) 0.4290(2) 0.0421(10) Uani 1 1 d .
H8 H 0.5256 1.1907 0.4598 0.051 Uiso 1 1 calc R
C9 C 0.5124(4) 1.0912(3) 0.3678(2) 0.0381(9) Uani 1 1 d .
H9 H 0.5954 1.1016 0.3557 0.046 Uiso 1 1 calc R
C10 C 0.4335(3) 1.0227(3) 0.32369(19) 0.0279(7) Uani 1 1 d .
H10 H 0.4630 0.9863 0.2815 0.033 Uiso 1 1 calc R
C11 C 0.3106(3) 1.0061(2) 0.34041(17) 0.0211(6) Uani 1 1 d .
C12 C 0.2992(3) 0.7878(2) 0.30497(18) 0.0232(6) Uani 1 1 d .
C13 C 0.4127(3) 0.7790(3) 0.3551(2) 0.0322(8) Uani 1 1 d .
H13 H 0.4535 0.8384 0.3779 0.039 Uiso 1 1 calc R
C14 C 0.4664(4) 0.6850(3) 0.3718(2) 0.0435(10) Uani 1 1 d .
H14 H 0.5444 0.6798 0.4056 0.052 Uiso 1 1 calc R
C15 C 0.4074(4) 0.5987(3) 0.3397(2) 0.0437(11) Uani 1 1 d .
H15 H 0.4449 0.5339 0.3518 0.052 Uiso 1 1 calc R
C16 C 0.2944(4) 0.6049(3) 0.2901(2) 0.0395(9) Uani 1 1 d .
H16 H 0.2543 0.5449 0.2680 0.047 Uiso 1 1 calc R
C17 C 0.2393(3) 0.6998(3) 0.2726(2) 0.0306(7) Uani 1 1 d .
H17 H 0.1613 0.7047 0.2387 0.037 Uiso 1 1 calc R
C18 C 0.2607(3) 0.9398(2) 0.18084(17) 0.0214(6) Uani 1 1 d .
C19 C 0.3349(3) 0.8773(2) 0.14008(18) 0.0249(7) Uani 1 1 d .
H19 H 0.3674 0.8152 0.1632 0.030 Uiso 1 1 calc R
C20 C 0.3613(3) 0.9064(3) 0.0648(2) 0.0316(8) Uani 1 1 d .
H20 H 0.4126 0.8641 0.0371 0.038 Uiso 1 1 calc R
C21 C 0.3138(3) 0.9953(3) 0.03044(18) 0.0290(7) Uani 1 1 d .
H21 H 0.3306 1.0137 -0.0212 0.035 Uiso 1 1 calc R
C22 C 0.2410(3) 1.0585(3) 0.07141(19) 0.0292(7) Uani 1 1 d .
H22 H 0.2088 1.1206 0.0481 0.035 Uiso 1 1 calc R
C23 C 0.2157(3) 1.0312(3) 0.14589(19) 0.0267(7) Uani 1 1 d .
H23 H 0.1667 1.0751 0.1739 0.032 Uiso 1 1 calc R
I1 I -0.07005(2) 0.87819(2) 0.139609(12) 0.03238(7) Uani 1 1 d .
I2 I -0.213407(18) 0.837370(17) 0.329830(12) 0.02520(7) Uani 1 1 d .
N1 N 0.1188(2) 0.9494(2) 0.45590(14) 0.0203(5) Uani 1 1 d .
N2 N 0.0952(2) 0.7872(2) 0.45687(14) 0.0224(5) Uani 1 1 d .
P1 P 0.21977(7) 0.90848(6) 0.27895(4) 0.01820(16) Uani 1 1 d .
Pd1 Pd 0.01455(2) 0.879088(18) 0.293079(13) 0.01825(6) Uani 1 1 d .

loop_
_atom_site_aniso_label
_atom_site_aniso_U_11
_atom_site_aniso_U_22
_atom_site_aniso_U_33
_atom_site_aniso_U_23
_atom_site_aniso_U_13
_atom_site_aniso_U_12
C1 0.0164(14) 0.0232(15) 0.0201(14) 0.0020(11) 0.0072(11) -0.0008(11)
C2 0.0249(16) 0.0343(19) 0.0185(14) 0.0025(13) 0.0039(12) 0.0032(14)
C3 0.0205(15) 0.0387(19) 0.0185(14) -0.0055(13) 0.0038(12) 0.0023(14)
C4 0.0302(17) 0.0229(17) 0.0283(16) 0.0020(13) 0.0054(13) 0.0000(13)
C5 0.0227(15) 0.0231(16) 0.0263(15) -0.0054(12) 0.0092(12) -0.0009(13)
C6 0.0245(15) 0.0230(16) 0.0247(15) -0.0012(12) 0.0093(12) -0.0015(13)
C7 0.040(2) 0.037(2) 0.0309(18) -0.0108(15) 0.0127(16) -0.0100(16)
C8 0.045(2) 0.050(2) 0.033(2) -0.0122(17) 0.0117(17) -0.0289(19)
C9 0.0309(19) 0.054(2) 0.0313(18) -0.0044(17) 0.0117(15) -0.0203(17)
C10 0.0251(16) 0.0367(19) 0.0238(15) -0.0036(13) 0.0104(13) -0.0061(14)
C11 0.0218(15) 0.0253(16) 0.0169(13) -0.0018(11) 0.0047(11) -0.0033(12)
C12 0.0242(15) 0.0251(17) 0.0226(15) 0.0029(12) 0.0118(12) 0.0048(13)
C13 0.0265(17) 0.041(2) 0.0304(17) 0.0055(15) 0.0068(14) 0.0097(15)
C14 0.040(2) 0.053(3) 0.040(2) 0.0152(19) 0.0147(17) 0.0218(19)
C15 0.061(3) 0.037(2) 0.040(2) 0.0168(17) 0.031(2) 0.027(2)
C16 0.059(3) 0.0246(19) 0.042(2) 0.0008(15) 0.032(2) 0.0027(17)
C17 0.0353(18) 0.0274(18) 0.0322(18) 0.0009(14) 0.0154(15) 0.0003(15)
C18 0.0204(14) 0.0270(17) 0.0181(14) 0.0002(12) 0.0069(11) -0.0043(13)
C19 0.0293(17) 0.0256(17) 0.0216(15) -0.0005(12) 0.0093(13) -0.0024(13)
C20 0.0378(19) 0.0336(19) 0.0271(17) -0.0052(14) 0.0173(15) -0.0026(16)
C21 0.0312(17) 0.038(2) 0.0191(15) 0.0014(13) 0.0082(13) -0.0060(15)
C22 0.0276(17) 0.0344(19) 0.0258(16) 0.0053(14) 0.0052(13) -0.0031(15)
C23 0.0235(16) 0.0312(18) 0.0268(16) 0.0034(13) 0.0080(13) 0.0041(13)
I1 0.02438(12) 0.05522(17) 0.01737(11) -0.00138(9) 0.00224(8) 0.00092(10)
I2 0.01845(10) 0.03078(12) 0.02748(11) 0.00100(8) 0.00709(8) -0.00247(8)
N1 0.0197(12) 0.0237(14) 0.0187(12) -0.0015(10) 0.0068(9) -0.0003(10)
N2 0.0205(12) 0.0284(15) 0.0187(12) 0.0011(10) 0.0048(10) -0.0016(11)
P1 0.0164(3) 0.0216(4) 0.0174(3) -0.0001(3) 0.0051(3) 0.0003(3)
Pd1 0.01582(11) 0.02335(13) 0.01603(11) 0.00000(8) 0.00379(8) -0.00017(9)

loop_
_atom_type_symbol
_atom_type_description
_atom_type_scat_dispersion_real
_atom_type_scat_dispersion_imag
_atom_type_scat_source
C C 0.0033 0.0016 'International Tables Vol C Tables 4.2.6.8 and 6.1.1.4'
H H 0.0000 0.0000 'International Tables Vol C Tables 4.2.6.8 and 6.1.1.4'
N N 0.0061 0.0033 'International Tables Vol C Tables 4.2.6.8 and 6.1.1.4'
P P 0.1023 0.0942 'International Tables Vol C Tables 4.2.6.8 and 6.1.1.4'
Pd Pd -0.9988 1.0072 'International Tables Vol C Tables 4.2.6.8 and 6.1.1.4'
I I -0.4742 1.8119 'International Tables Vol C Tables 4.2.6.8 and 6.1.1.4'

loop_
_geom_angle_atom_site_label_1
_geom_angle_atom_site_label_2
_geom_angle_atom_site_label_3
_geom_angle
N2 C1 N1 105.3(3)
N2 C1 Pd1 130.0(2)
N1 C1 Pd1 124.7(2)
C3 C2 N2 107.1(3)
C3 C2 H2 126.4
N2 C2 H2 126.4
C2 C3 N1 106.6(3)
C2 C3 H3 126.7
N1 C3 H3 126.7
N2 C4 H4A 109.5
N2 C4 H4B 109.5
H4A C4 H4B 109.5
N2 C4 H4C 109.5
H4A C4 H4C 109.5
H4B C4 H4C 109.5
N1 C5 C6 110.6(3)
N1 C5 H5A 109.5
C6 C5 H5A 109.5
N1 C5 H5B 109.5
C6 C5 H5B 109.5
H5A C5 H5B 108.1
C7 C6 C11 119.1(3)
C7 C6 C5 118.0(3)
C11 C6 C5 122.9(3)
C6 C7 C8 121.6(3)
C6 C7 H7 119.2
C8 C7 H7 119.2
C9 C8 C7 119.5(3)
C9 C8 H8 120.2
C7 C8 H8 120.2
C8 C9 C10 120.2(3)
C8 C9 H9 119.9
C10 C9 H9 119.9
C9 C10 C11 120.9(3)
C9 C10 H10 119.6
C11 C10 H10 119.6
C10 C11 C6 118.6(3)
C10 C11 P1 115.6(2)
C6 C11 P1 125.8(2)
C13 C12 C17 119.2(3)
C13 C12 P1 124.1(3)
C17 C12 P1 116.7(2)
C14 C13 C12 120.5(4)
C14 C13 H13 119.8
C12 C13 H13 119.8
C15 C14 C13 120.2(4)
C15 C14 H14 119.9
C13 C14 H14 119.9
C14 C15 C16 120.6(3)
C14 C15 H15 119.7
C16 C15 H15 119.7
C15 C16 C17 119.7(4)
C15 C16 H16 120.2
C17 C16 H16 120.2
C16 C17 C12 119.8(4)
C16 C17 H17 120.1
C12 C17 H17 120.1
C19 C18 C23 119.0(3)
C19 C18 P1 123.1(2)
C23 C18 P1 117.9(2)
C18 C19 C20 119.6(3)
C18 C19 H19 120.2
C20 C19 H19 120.2
C21 C20 C19 120.7(3)
C21 C20 H20 119.6
C19 C20 H20 119.6
C20 C21 C22 119.8(3)
C20 C21 H21 120.1
C22 C21 H21 120.1
C23 C22 C21 119.9(3)
C23 C22 H22 120.0
C21 C22 H22 120.0
C22 C23 C18 120.9(3)
C22 C23 H23 119.5
C18 C23 H23 119.5
C1 N1 C3 110.7(3)
C1 N1 C5 122.7(2)
C3 N1 C5 125.7(3)
C1 N2 C2 110.2(3)
C1 N2 C4 125.5(3)
C2 N2 C4 124.3(3)
C12 P1 C18 104.68(14)
C12 P1 C11 105.93(15)
C18 P1 C11 100.66(14)
C12 P1 Pd1 104.64(10)
C18 P1 Pd1 119.37(10)
C11 P1 Pd1 120.05(10)
C1 Pd1 P1 84.62(8)
C1 Pd1 I1 176.10(9)
P1 Pd1 I1 95.93(2)
C1 Pd1 I2 87.73(8)
P1 Pd1 I2 172.19(2)
I1 Pd1 I2 91.595(10)

loop_
_geom_bond_atom_site_label_1
_geom_bond_atom_site_label_2
_geom_bond_distance
C1 N2 1.346(4)
C1 N1 1.350(4)
C1 Pd1 1.998(3)
C2 C3 1.341(5)
C2 N2 1.385(4)
C2 H2 0.9500
C3 N1 1.380(4)
C3 H3 0.9500
C4 N2 1.460(4)
C4 H4A 0.9800
C4 H4B 0.9800
C4 H4C 0.9800
C5 N1 1.469(4)
C5 C6 1.510(4)
C5 H5A 0.9900
C5 H5B 0.9900
C6 C7 1.383(5)
C6 C11 1.406(4)
C7 C8 1.383(5)
C7 H7 0.9500
C8 C9 1.374(5)
C8 H8 0.9500
C9 C10 1.382(5)
C9 H9 0.9500
C10 C11 1.402(4)
C10 H10 0.9500
C11 P1 1.844(3)
C12 C13 1.390(5)
C12 C17 1.397(5)
C12 P1 1.824(3)
C13 C14 1.374(5)
C13 H13 0.9500
C14 C15 1.374(6)
C14 H14 0.9500
C15 C16 1.380(6)
C15 H15 0.9500
C16 C17 1.392(5)
C16 H16 0.9500
C17 H17 0.9500
C18 C19 1.390(4)
C18 C23 1.395(5)
C18 P1 1.825(3)
C19 C20 1.398(4)
C19 H19 0.9500
C20 C21 1.372(5)
C20 H20 0.9500
C21 C22 1.388(5)
C21 H21 0.9500
C22 C23 1.376(4)
C22 H22 0.9500
C23 H23 0.9500
I1 Pd1 2.6367(3)
I2 Pd1 2.6594(3)
P1 Pd1 2.2773(8)
